data_2218910
loop_
_publ_author_name
'Zhong, Ling-Zhi'
'Wang, Kun'
'Ma, Xiao-Yan'
'Li, Rui-Xiang'

_publ_section_title
;
 3-(<i>n</i>-Propyliminomethyl)-1,1'-bi-2-naphthol ethanol solvate
;
_journal_coeditor_code BT2737
_journal_issue 8
_journal_name_full 'Acta Crystallographica Section E'
_journal_page_first o1438
_journal_paper_doi 10.1107/S1600536808020436
_journal_volume 64
_journal_year 2008
_chemical_formula_iupac 'C24 H21 N O2, C2 H6 O'
_chemical_formula_moiety 'C24 H21 N O2, C2 H6 O'
_chemical_formula_sum 'C26 H27 N O3'
_chemical_formula_weight 401.49
_chemical_name_systematic
;
3-(<i>n</i>-Propyliminomethyl)-1,1'-bi-2-naphthol ethanol solvate
;
_space_group_IT_number 2
_symmetry_cell_setting triclinic
_symmetry_space_group_name_Hall '-P 1'
_symmetry_space_group_name_H-M 'P -1'
_atom_sites_solution_hydrogens geom
_atom_sites_solution_primary direct
_atom_sites_solution_secondary difmap
_audit_creation_method SHELXL-97
_cell_angle_alpha 94.74(3)
_cell_angle_beta 113.53(4)
_cell_angle_gamma 110.21(3)
_cell_formula_units_Z 2
_cell_length_a 10.356(5)
_cell_length_b 10.702(4)
_cell_length_c 11.681(6)
_cell_measurement_reflns_used 37
_cell_measurement_temperature 292(2)
_cell_measurement_theta_max 9.65
_cell_measurement_theta_min 4.56
_cell_volume 1076.7(10)
_computing_cell_refinement 'DIFRAC (Gabe & White, 1993)'
_computing_data_collection 'DIFRAC (Gabe & White, 1993)'
_computing_data_reduction 'NRCVAX (Gabe <i>et al.</i>,  1989)'
_computing_molecular_graphics 'SHELXTL (Sheldrick, 2008)'
_computing_publication_material 'SHELXTL (Sheldrick, 2008)'
_computing_structure_refinement 'SHELXL97 (Sheldrick, 2008)'
_computing_structure_solution 'SHELXS97 (Sheldrick, 2008)'
_diffrn_ambient_temperature 291(2)
_diffrn_measured_fraction_theta_full 0.996
_diffrn_measured_fraction_theta_max 0.996
_diffrn_measurement_device_type 'Enraf--Nonius CAD-4'
_diffrn_measurement_method \w/2-\q
_diffrn_radiation_monochromator graphite
_diffrn_radiation_source 'fine-focus sealed tube'
_diffrn_radiation_type MoK\a
_diffrn_radiation_wavelength 0.71073
_diffrn_reflns_av_R_equivalents 0.0024
_diffrn_reflns_av_sigmaI/netI 0.0649
_diffrn_reflns_limit_h_max 11
_diffrn_reflns_limit_h_min -12
_diffrn_reflns_limit_k_max 12
_diffrn_reflns_limit_k_min -4
_diffrn_reflns_limit_l_max 14
_diffrn_reflns_limit_l_min -14
_diffrn_reflns_number 3981
_diffrn_reflns_theta_full 25.43
_diffrn_reflns_theta_max 25.43
_diffrn_reflns_theta_min 1.97
_diffrn_standards_decay_% 2.143
_diffrn_standards_interval_count 300
_diffrn_standards_number 3
_exptl_absorpt_coefficient_mu 0.080
_exptl_absorpt_correction_type none
_exptl_crystal_colour red
_exptl_crystal_density_diffrn 1.239
_exptl_crystal_density_method 'not measured'
_exptl_crystal_description block
_exptl_crystal_F_000 428
_exptl_crystal_size_max 0.42
_exptl_crystal_size_mid 0.40
_exptl_crystal_size_min 0.38
_refine_diff_density_max 0.202
_refine_diff_density_min -0.162
_refine_ls_extinction_coef 0.039(3)
_refine_ls_extinction_expression Fc^*^=kFc[1+0.001xFc^2^\l^3^/sin(2\q)]^-1/4^
_refine_ls_extinction_method 'SHELXL97 (Sheldrick, 2008)'
_refine_ls_goodness_of_fit_ref 0.936
_refine_ls_hydrogen_treatment constr
_refine_ls_matrix_type full
_refine_ls_number_parameters 276
_refine_ls_number_reflns 3973
_refine_ls_number_restraints 0
_refine_ls_restrained_S_all 0.936
_refine_ls_R_factor_all 0.1369
_refine_ls_R_factor_gt 0.0450
_refine_ls_shift/su_max 0.000
_refine_ls_shift/su_mean 0.000
_refine_ls_structure_factor_coef Fsqd
_refine_ls_weighting_details 'calc w=1/[\s^2^(Fo^2^)+(0.0567P)^2^] where P=(Fo^2^+2Fc^2^)/3'
_refine_ls_weighting_scheme calc
_refine_ls_wR_factor_gt 0.0986
_refine_ls_wR_factor_ref 0.1199
_reflns_number_gt 1867
_reflns_number_total 3973
_reflns_threshold_expression I>2\s(I)
_cod_data_source_file bt2737.cif
_cod_data_source_block I
_cod_depositor_comments
;
The following automatic conversions were performed:
'_symmetry_cell_setting' value 'Triclinic' changed to 'triclinic'
according to '/home/saulius/struct/CIF-dictionaries/cif_core.dic'
dictionary named 'cif_core.dic' version 2.4.1 from 2010-06-29.

Automatic conversion script
Id: cif_fix_enum 1527 2010-12-29 10:47:43Z saulius 

The following automatic conversions were performed:

'_symmetry_cell_setting' value 'Triclinic' changed to 'triclinic'
according to /home/saulius/struct/CIF-dictionaries/cif_core.dic
dictionary named 'cif_core.dic' version 2.4.1 from 2010-06-29.

Automatic conversion script
Id: cif_fix_values 1715 2011-07-08 13:25:40Z adriana 
;
_cod_database_code 2218910
_cod_database_fobs_code 2218910

loop_
_symmetry_equiv_pos_as_xyz
'x, y, z'
'-x, -y, -z'

loop_
_atom_site_type_symbol
_atom_site_label
_atom_site_fract_x
_atom_site_fract_y
_atom_site_fract_z
_atom_site_U_iso_or_equiv
_atom_site_adp_type
_atom_site_calc_flag
_atom_site_refinement_flags
_atom_site_occupancy
O O1 1.05783(17) 0.49721(14) 0.36028(17) 0.0594(5) Uani d . 1
H H1 1.0117 0.5411 0.3732 0.071 Uiso calc R 1
O O2 1.23674(17) 0.25319(17) 0.46653(16) 0.0542(5) Uani d . 1
H H2 1.3092 0.2426 0.5213 0.065 Uiso calc R 1
O O3 1.0938(2) 0.34869(17) 0.60697(19) 0.0706(6) Uani d . 1
H H3 1.1196 0.3381 0.5503 0.085 Uiso calc R 1
N N1 1.5128(2) 0.2638(2) 0.5883(2) 0.0577(6) Uani d . 1
C C1 0.9549(2) 0.3634(2) 0.2954(2) 0.0422(6) Uani d . 1
C C2 0.8018(3) 0.3178(2) 0.2763(2) 0.0499(6) Uani d . 1
H H2A 0.7694 0.3791 0.3055 0.060 Uiso calc R 1
C C3 0.7007(3) 0.1847(2) 0.2154(2) 0.0530(7) Uani d . 1
H H3A 0.5997 0.1553 0.2039 0.064 Uiso calc R 1
C C4 0.7464(2) 0.0903(2) 0.1693(2) 0.0438(6) Uani d . 1
C C5 0.6427(3) -0.0497(2) 0.1053(2) 0.0574(7) Uani d . 1
H H5 0.5418 -0.0811 0.0946 0.069 Uiso calc R 1
C C6 0.6889(3) -0.1383(2) 0.0595(2) 0.0631(8) Uani d . 1
H H6 0.6194 -0.2294 0.0169 0.076 Uiso calc R 1
C C7 0.8399(3) -0.0930(2) 0.0762(2) 0.0571(7) Uani d . 1
H H7 0.8705 -0.1542 0.0444 0.069 Uiso calc R 1
C C8 0.9434(3) 0.0399(2) 0.1384(2) 0.0470(6) Uani d . 1
H H8 1.0439 0.0681 0.1488 0.056 Uiso calc R 1
C C9 0.9004(2) 0.1357(2) 0.1875(2) 0.0379(5) Uani d . 1
C C10 1.0073(2) 0.2762(2) 0.25333(19) 0.0365(5) Uani d . 1
C C11 1.1704(2) 0.3247(2) 0.2740(2) 0.0375(5) Uani d . 1
C C12 1.2792(2) 0.3084(2) 0.3796(2) 0.0408(6) Uani d . 1
C C13 1.4355(2) 0.3485(2) 0.4005(2) 0.0445(6) Uani d . 1
C C14 1.4773(3) 0.4108(2) 0.3151(2) 0.0511(7) Uani d . 1
H H14 1.5796 0.4407 0.3302 0.061 Uiso calc R 1
C C15 1.3714(3) 0.4312(2) 0.2059(2) 0.0461(6) Uani d . 1
C C16 1.4142(3) 0.4958(2) 0.1180(3) 0.0625(7) Uani d . 1
H H16 1.5173 0.5310 0.1345 0.075 Uiso calc R 1
C C17 1.3077(4) 0.5073(3) 0.0103(3) 0.0691(8) Uani d . 1
H H17 1.3382 0.5510 -0.0460 0.083 Uiso calc R 1
C C18 1.1518(3) 0.4538(3) -0.0169(3) 0.0625(7) Uani d . 1
H H18 1.0785 0.4583 -0.0933 0.075 Uiso calc R 1
C C19 1.1064(3) 0.3949(2) 0.0678(2) 0.0490(6) Uani d . 1
H H19 1.0027 0.3619 0.0493 0.059 Uiso calc R 1
C C20 1.2138(2) 0.3833(2) 0.1827(2) 0.0418(6) Uani d . 1
C C21 1.5484(3) 0.3257(2) 0.5097(3) 0.0539(7) Uani d . 1
H H21 1.6501 0.3574 0.5226 0.065 Uiso calc R 1
C C22 1.6320(3) 0.2426(2) 0.6952(2) 0.0657(8) Uani d . 1
H H22A 1.6428 0.2869 0.7764 0.079 Uiso calc R 1
H H22B 1.7303 0.2855 0.6937 0.079 Uiso calc R 1
C C23 1.5938(3) 0.0939(3) 0.6875(2) 0.0654(8) Uani d . 1
H H23A 1.5885 0.0510 0.6083 0.078 Uiso calc R 1
H H23B 1.4925 0.0502 0.6837 0.078 Uiso calc R 1
C C24 1.7112(3) 0.0693(3) 0.8015(3) 0.0837(9) Uani d . 1
H H24A 1.8123 0.1147 0.8074 0.126 Uiso calc R 1
H H24B 1.6842 -0.0278 0.7895 0.126 Uiso calc R 1
H H24C 1.7115 0.1055 0.8796 0.126 Uiso calc R 1
C C25 1.0527(4) 0.2247(3) 0.6459(3) 0.0819(9) Uani d . 1
H H25A 1.0438 0.2428 0.7246 0.098 Uiso calc R 1
H H25B 1.1341 0.1927 0.6647 0.098 Uiso calc R 1
C C26 0.9048(4) 0.1156(3) 0.5454(3) 0.1148(13) Uani d . 1
H H26A 0.8227 0.1446 0.5305 0.172 Uiso calc R 1
H H26B 0.8834 0.0325 0.5739 0.172 Uiso calc R 1
H H26C 0.9123 0.0988 0.4668 0.172 Uiso calc R 1

loop_
_atom_site_aniso_label
_atom_site_aniso_U_11
_atom_site_aniso_U_22
_atom_site_aniso_U_33
_atom_site_aniso_U_12
_atom_site_aniso_U_13
_atom_site_aniso_U_23
O1 0.0426(10) 0.0422(9) 0.0837(13) 0.0137(8) 0.0270(9) -0.0041(9)
O2 0.0418(10) 0.0671(10) 0.0566(12) 0.0264(9) 0.0201(9) 0.0260(9)
O3 0.0925(15) 0.0585(11) 0.0825(15) 0.0393(11) 0.0532(12) 0.0186(10)
N1 0.0453(13) 0.0549(13) 0.0607(15) 0.0258(11) 0.0092(11) 0.0122(11)
C1 0.0345(13) 0.0363(12) 0.0501(15) 0.0130(11) 0.0161(11) 0.0073(11)
C2 0.0412(14) 0.0496(15) 0.0622(17) 0.0217(12) 0.0250(12) 0.0099(12)
C3 0.0330(13) 0.0586(16) 0.0629(17) 0.0177(12) 0.0194(12) 0.0116(13)
C4 0.0338(13) 0.0431(13) 0.0457(15) 0.0125(11) 0.0132(11) 0.0096(11)
C5 0.0389(14) 0.0526(15) 0.0619(17) 0.0091(13) 0.0153(13) 0.0083(13)
C6 0.0558(18) 0.0429(15) 0.0629(19) 0.0072(14) 0.0147(14) 0.0022(13)
C7 0.0617(18) 0.0452(15) 0.0572(17) 0.0232(13) 0.0211(14) 0.0044(12)
C8 0.0443(14) 0.0472(14) 0.0486(15) 0.0222(12) 0.0182(12) 0.0090(12)
C9 0.0346(13) 0.0406(12) 0.0358(13) 0.0162(10) 0.0128(10) 0.0107(10)
C10 0.0290(12) 0.0390(12) 0.0369(13) 0.0137(10) 0.0112(10) 0.0090(10)
C11 0.0322(12) 0.0351(12) 0.0433(14) 0.0149(10) 0.0157(11) 0.0056(10)
C12 0.0390(13) 0.0346(12) 0.0485(15) 0.0140(10) 0.0213(12) 0.0085(11)
C13 0.0343(13) 0.0403(13) 0.0551(16) 0.0180(11) 0.0162(12) 0.0054(11)
C14 0.0366(14) 0.0458(14) 0.0752(19) 0.0181(12) 0.0298(14) 0.0092(13)
C15 0.0461(15) 0.0442(13) 0.0601(17) 0.0235(12) 0.0313(13) 0.0133(12)
C16 0.0649(18) 0.0616(17) 0.086(2) 0.0319(15) 0.0522(17) 0.0241(15)
C17 0.092(2) 0.0770(19) 0.080(2) 0.0509(18) 0.0620(19) 0.0361(16)
C18 0.085(2) 0.0717(18) 0.0572(18) 0.0507(17) 0.0407(16) 0.0227(15)
C19 0.0524(15) 0.0507(14) 0.0504(16) 0.0271(12) 0.0246(13) 0.0130(12)
C20 0.0439(14) 0.0368(12) 0.0488(15) 0.0199(11) 0.0232(12) 0.0060(11)
C21 0.0342(14) 0.0452(15) 0.0705(19) 0.0178(12) 0.0133(13) 0.0060(13)
C22 0.0535(16) 0.0645(17) 0.0633(18) 0.0300(14) 0.0085(14) 0.0109(14)
C23 0.0583(17) 0.0684(17) 0.0583(17) 0.0280(14) 0.0137(14) 0.0221(13)
C24 0.0665(19) 0.096(2) 0.088(2) 0.0434(17) 0.0230(17) 0.0439(18)
C25 0.123(3) 0.077(2) 0.074(2) 0.056(2) 0.056(2) 0.0300(17)
C26 0.122(3) 0.078(2) 0.123(3) 0.015(2) 0.059(3) 0.025(2)

loop_
_atom_type_symbol
_atom_type_description
_atom_type_scat_dispersion_real
_atom_type_scat_dispersion_imag
_atom_type_scat_source
C C 0.0033 0.0016 'International Tables Vol C Tables 4.2.6.8 and 6.1.1.4'
H H 0.0000 0.0000 'International Tables Vol C Tables 4.2.6.8 and 6.1.1.4'
N N 0.0061 0.0033 'International Tables Vol C Tables 4.2.6.8 and 6.1.1.4'
O O 0.0106 0.0060 'International Tables Vol C Tables 4.2.6.8 and 6.1.1.4'

loop_
_geom_angle_atom_site_label_1
_geom_angle_atom_site_label_2
_geom_angle_atom_site_label_3
_geom_angle
C1 O1 H1 109.5
C12 O2 H2 109.5
C25 O3 H3 109.5
C21 N1 C22 119.3(2)
O1 C1 C10 118.24(19)
O1 C1 C2 119.98(19)
C10 C1 C2 121.76(19)
C3 C2 C1 120.2(2)
C3 C2 H2A 119.9
C1 C2 H2A 119.9
C2 C3 C4 121.0(2)
C2 C3 H3A 119.5
C4 C3 H3A 119.5
C3 C4 C9 119.16(19)
C3 C4 C5 122.0(2)
C9 C4 C5 118.9(2)
C6 C5 C4 120.8(2)
C6 C5 H5 119.6
C4 C5 H5 119.6
C5 C6 C7 120.2(2)
C5 C6 H6 119.9
C7 C6 H6 119.9
C8 C7 C6 120.8(2)
C8 C7 H7 119.6
C6 C7 H7 119.6
C7 C8 C9 121.0(2)
C7 C8 H8 119.5
C9 C8 H8 119.5
C8 C9 C4 118.3(2)
C8 C9 C10 122.0(2)
C4 C9 C10 119.63(19)
C1 C10 C9 118.25(19)
C1 C10 C11 121.72(18)
C9 C10 C11 120.02(18)
C12 C11 C20 119.3(2)
C12 C11 C10 119.8(2)
C20 C11 C10 120.84(19)
O2 C12 C11 118.8(2)
O2 C12 C13 119.5(2)
C11 C12 C13 121.7(2)
C14 C13 C12 118.3(2)
C14 C13 C21 120.4(2)
C12 C13 C21 121.4(2)
C13 C14 C15 122.5(2)
C13 C14 H14 118.7
C15 C14 H14 118.7
C14 C15 C16 122.7(2)
C14 C15 C20 118.3(2)
C16 C15 C20 119.0(2)
C17 C16 C15 121.1(3)
C17 C16 H16 119.5
C15 C16 H16 119.5
C16 C17 C18 120.3(3)
C16 C17 H17 119.9
C18 C17 H17 119.9
C19 C18 C17 120.5(3)
C19 C18 H18 119.8
C17 C18 H18 119.8
C18 C19 C20 121.2(2)
C18 C19 H19 119.4
C20 C19 H19 119.4
C19 C20 C11 122.5(2)
C19 C20 C15 117.8(2)
C11 C20 C15 119.7(2)
N1 C21 C13 122.2(2)
N1 C21 H21 118.9
C13 C21 H21 118.9
N1 C22 C23 111.9(2)
N1 C22 H22A 109.2
C23 C22 H22A 109.2
N1 C22 H22B 109.2
C23 C22 H22B 109.2
H22A C22 H22B 107.9
C22 C23 C24 112.9(2)
C22 C23 H23A 109.0
C24 C23 H23A 109.0
C22 C23 H23B 109.0
C24 C23 H23B 109.0
H23A C23 H23B 107.8
C23 C24 H24A 109.5
C23 C24 H24B 109.5
H24A C24 H24B 109.5
C23 C24 H24C 109.5
H24A C24 H24C 109.5
H24B C24 H24C 109.5
O3 C25 C26 112.0(3)
O3 C25 H25A 109.2
C26 C25 H25A 109.2
O3 C25 H25B 109.2
C26 C25 H25B 109.2
H25A C25 H25B 107.9
C25 C26 H26A 109.5
C25 C26 H26B 109.5
H26A C26 H26B 109.5
C25 C26 H26C 109.5
H26A C26 H26C 109.5
H26B C26 H26C 109.5

loop_
_geom_bond_atom_site_label_1
_geom_bond_atom_site_label_2
_geom_bond_distance
O1 C1 1.372(2)
O1 H1 0.8200
O2 C12 1.360(3)
O2 H2 0.8200
O3 C25 1.419(3)
O3 H3 0.8200
N1 C21 1.272(3)
N1 C22 1.464(3)
C1 C10 1.376(3)
C1 C2 1.403(3)
C2 C3 1.356(3)
C2 H2A 0.9300
C3 C4 1.406(3)
C3 H3A 0.9300
C4 C9 1.415(3)
C4 C5 1.421(3)
C5 C6 1.359(3)
C5 H5 0.9300
C6 C7 1.391(3)
C6 H6 0.9300
C7 C8 1.362(3)
C7 H7 0.9300
C8 C9 1.413(3)
C8 H8 0.9300
C9 C10 1.435(3)
C10 C11 1.493(3)
C11 C12 1.372(3)
C11 C20 1.424(3)
C12 C13 1.433(3)
C13 C14 1.371(3)
C13 C21 1.453(3)
C14 C15 1.404(3)
C14 H14 0.9300
C15 C16 1.414(3)
C15 C20 1.430(3)
C16 C17 1.350(4)
C16 H16 0.9300
C17 C18 1.399(4)
C17 H17 0.9300
C18 C19 1.367(3)
C18 H18 0.9300
C19 C20 1.409(3)
C19 H19 0.9300
C21 H21 0.9300
C22 C23 1.486(3)
C22 H22A 0.9700
C22 H22B 0.9700
C23 C24 1.519(3)
C23 H23A 0.9700
C23 H23B 0.9700
C24 H24A 0.9600
C24 H24B 0.9600
C24 H24C 0.9600
C25 C26 1.480(4)
C25 H25A 0.9700
C25 H25B 0.9700
C26 H26A 0.9600
C26 H26B 0.9600
C26 H26C 0.9600

loop_
_geom_hbond_atom_site_label_D
_geom_hbond_atom_site_label_H
_geom_hbond_atom_site_label_A
_geom_hbond_site_symmetry_A
_geom_hbond_distance_DH
_geom_hbond_distance_HA
_geom_hbond_distance_DA
_geom_hbond_angle_DHA
O1 H1 O3 2_766 0.82 1.92 2.738(2) 175.3
O2 H2 N1 . 0.82 1.85 2.590(3) 149.1
O3 H3 O2 . 0.82 2.19 2.939(3) 150.9

loop_
_cod_related_entry_id
_cod_related_entry_database
_cod_related_entry_code
1 ChemSpider 30655555
